data_4512227
loop_
_publ_author_name
'Chen, Jia-Mei'
'Li, Song'
'Lu, Tong-Bu'

_publ_section_title
;
 Pharmaceutical Cocrystals of Ribavirin with Reduced Release Rates
;
_journal_issue 12
_journal_name_full 'Crystal Growth &amp; Design'
_journal_page_first 6399
_journal_paper_doi 10.1021/cg501247x
_journal_volume 14
_journal_year 2014
_chemical_absolute_configuration rm
_chemical_formula_sum 'C50 H62 N4 O36'
_chemical_formula_weight 1295.04
_chemical_name_systematic
; 
 ? 
;
_space_group_IT_number 1
_symmetry_cell_setting triclinic
_symmetry_space_group_name_Hall 'P 1'
_symmetry_space_group_name_H-M 'P 1'
_atom_sites_solution_hydrogens geom
_atom_sites_solution_primary direct
_atom_sites_solution_secondary difmap
_audit_creation_method SHELXL-97
_cell_angle_alpha 77.4892(15)
_cell_angle_beta 72.8378(16)
_cell_angle_gamma 77.6285(16)
_cell_formula_units_Z 1
_cell_length_a 9.44471(17)
_cell_length_b 10.38896(19)
_cell_length_c 15.6489(3)
_cell_measurement_reflns_used 34662
_cell_measurement_temperature 150(2)
_cell_measurement_theta_max 66.8000
_cell_measurement_theta_min 4.3900
_cell_volume 1413.55(5)
_computing_structure_refinement 'SHELXL-97 (Sheldrick, 1997)'
_computing_structure_solution 'SHELXS-97 (Sheldrick, 1990)'
_diffrn_ambient_temperature 150(2)
_diffrn_detector_area_resol_mean 10.5058
_diffrn_measured_fraction_theta_full 0.992
_diffrn_measured_fraction_theta_max 0.992
_diffrn_measurement_device_type 'Xcalibur, Atlas, Gemini ultra'
_diffrn_measurement_method '\w scans'
_diffrn_radiation_monochromator graphite
_diffrn_radiation_source 'fine-focus sealed tube'
_diffrn_radiation_type CuK\a
_diffrn_radiation_wavelength 1.54178
_diffrn_reflns_av_R_equivalents 0.0261
_diffrn_reflns_av_sigmaI/netI 0.0157
_diffrn_reflns_limit_h_max 11
_diffrn_reflns_limit_h_min -11
_diffrn_reflns_limit_k_max 12
_diffrn_reflns_limit_k_min -12
_diffrn_reflns_limit_l_max 18
_diffrn_reflns_limit_l_min -18
_diffrn_reflns_number 48300
_diffrn_reflns_theta_full 66.91
_diffrn_reflns_theta_max 66.91
_diffrn_reflns_theta_min 3.00
_exptl_absorpt_coefficient_mu 1.144
_exptl_absorpt_correction_T_max 0.9140
_exptl_absorpt_correction_T_min 0.8471
_exptl_absorpt_correction_type multi-scan
_exptl_absorpt_process_details
;
CrysAlisPro, Agilent Technologies,
Version 1.171.36.28 (release 01-02-2013 CrysAlis171 .NET)
(compiled Feb  1 2013,16:14:44)
Empirical absorption correction using spherical harmonics,
 implemented in SCALE3 ABSPACK scaling algorithm.
;
_exptl_crystal_colour colorless
_exptl_crystal_density_diffrn 1.521
_exptl_crystal_density_method 'not measured'
_exptl_crystal_description block
_exptl_crystal_F_000 678
_exptl_crystal_size_max 0.15
_exptl_crystal_size_mid 0.10
_exptl_crystal_size_min 0.08
_refine_diff_density_max 1.454
_refine_diff_density_min -0.524
_refine_diff_density_rms 0.053
_refine_ls_abs_structure_details 'Flack H D (1983), Acta Cryst. A39, 876-881'
_refine_ls_abs_structure_Flack 0.01(10)
_refine_ls_extinction_method none
_refine_ls_goodness_of_fit_ref 1.038
_refine_ls_hydrogen_treatment mixed
_refine_ls_matrix_type full
_refine_ls_number_parameters 873
_refine_ls_number_reflns 9726
_refine_ls_number_restraints 9
_refine_ls_restrained_S_all 1.055
_refine_ls_R_factor_all 0.0398
_refine_ls_R_factor_gt 0.0389
_refine_ls_shift/su_max 0.001
_refine_ls_shift/su_mean 0.000
_refine_ls_structure_factor_coef Fsqd
_refine_ls_weighting_details 'calc w=1/[\s^2^(Fo^2^)+(0.0705P)^2^+0.6040P] where P=(Fo^2^+2Fc^2^)/3'
_refine_ls_weighting_scheme calc
_refine_ls_wR_factor_gt 0.1074
_refine_ls_wR_factor_ref 0.1085
_reflns_number_gt 9513
_reflns_number_total 9726
_reflns_threshold_expression >2sigma(I)
_cod_data_source_file cg501247x_si_002.cif
_cod_data_source_block RBV-35DHBA
_cod_depositor_comments 'Adding full bibliography for 4512227--4512229.cif.'
_cod_original_cell_volume 1413.55(4)
_cod_database_code 4512227

loop_
_symmetry_equiv_pos_as_xyz
'x, y, z'

loop_
_atom_site_label
_atom_site_type_symbol
_atom_site_fract_x
_atom_site_fract_y
_atom_site_fract_z
_atom_site_U_iso_or_equiv
_atom_site_adp_type
_atom_site_occupancy
_atom_site_symmetry_multiplicity
_atom_site_calc_flag
_atom_site_refinement_flags
C1 C 1.0108(2) 1.3501(2) 0.33263(15) 0.0180(4) Uani 1 1 d .
C2 C 0.9307(2) 1.2346(2) 0.37290(15) 0.0183(4) Uani 1 1 d .
C3 C 0.8078(3) 1.0933(2) 0.46554(16) 0.0222(5) Uani 1 1 d .
H3 H 0.7496 1.0476 0.5172 0.027 Uiso 1 1 calc R
C4 C 0.8372(2) 0.9334(2) 0.35702(16) 0.0194(4) Uani 1 1 d .
H4C H 0.7622 0.9562 0.3219 0.023 Uiso 1 1 calc R
C5 C 0.9875(2) 0.8690(2) 0.30169(15) 0.0182(4) Uani 1 1 d .
H5 H 1.0520 0.9352 0.2672 0.022 Uiso 1 1 calc R
C6 C 1.0519(2) 0.7758(2) 0.37625(15) 0.0185(4) Uani 1 1 d .
H6A H 1.1067 0.8246 0.3995 0.022 Uiso 1 1 calc R
C7 C 0.9125(2) 0.7383(2) 0.45102(16) 0.0237(5) Uani 1 1 d .
H7 H 0.8914 0.6527 0.4452 0.028 Uiso 1 1 calc R
C8 C 0.9383(4) 0.7294(4) 0.5451(2) 0.0495(7) Uani 1 1 d U
H8A H 1.0172 0.6548 0.5537 0.059 Uiso 1 1 calc R
H8B H 0.9733 0.8101 0.5462 0.059 Uiso 1 1 calc R
C9 C 0.3595(2) 0.3150(2) 0.55302(15) 0.0201(5) Uani 1 1 d .
C10 C 0.3095(2) 0.3062(2) 0.65313(15) 0.0175(4) Uani 1 1 d .
C11 C 0.1589(3) 0.3076(2) 0.69768(16) 0.0209(5) Uani 1 1 d .
H11 H 0.0876 0.3188 0.6654 0.025 Uiso 1 1 calc R
C12 C 0.1169(3) 0.2917(2) 0.79189(16) 0.0215(5) Uani 1 1 d .
C13 C 0.2221(3) 0.2790(2) 0.83996(16) 0.0215(5) Uani 1 1 d .
H13 H 0.1923 0.2699 0.9029 0.026 Uiso 1 1 calc R
C14 C 0.3715(2) 0.2800(2) 0.79440(15) 0.0191(5) Uani 1 1 d .
C15 C 0.4180(2) 0.2921(2) 0.70029(15) 0.0184(4) Uani 1 1 d .
H15 H 0.5188 0.2907 0.6696 0.022 Uiso 1 1 calc R
C16 C 0.4980(2) 0.3003(2) 0.29877(15) 0.0188(4) Uani 1 1 d .
C17 C 0.5493(2) 0.2957(2) 0.19941(14) 0.0163(4) Uani 1 1 d .
C18 C 0.7016(2) 0.2813(2) 0.15528(15) 0.0176(4) Uani 1 1 d .
H18A H 0.7731 0.2711 0.1873 0.021 Uiso 1 1 calc R
C19 C 0.7444(2) 0.2825(2) 0.06221(15) 0.0193(4) Uani 1 1 d .
C20 C 0.6366(2) 0.2974(2) 0.01452(15) 0.0174(4) Uani 1 1 d .
H20A H 0.6660 0.2995 -0.0479 0.021 Uiso 1 1 calc R
C21 C 0.4850(2) 0.3092(2) 0.06064(15) 0.0168(4) Uani 1 1 d .
C22 C 0.4400(2) 0.3089(2) 0.15307(15) 0.0177(4) Uani 1 1 d .
H22A H 0.3387 0.3174 0.1838 0.021 Uiso 1 1 calc R
C23 C 0.4222(2) 0.6344(2) 0.58393(15) 0.0194(5) Uani 1 1 d .
C24 C 0.3687(2) 0.6293(2) 0.68376(15) 0.0172(4) Uani 1 1 d .
C25 C 0.2176(3) 0.6359(2) 0.72674(16) 0.0201(5) Uani 1 1 d .
H25 H 0.1477 0.6458 0.6936 0.024 Uiso 1 1 calc R
C26 C 0.1720(3) 0.6276(2) 0.82035(16) 0.0239(5) Uani 1 1 d .
C27 C 0.2769(3) 0.6148(2) 0.86941(16) 0.0231(5) Uani 1 1 d .
H27 H 0.2459 0.6092 0.9321 0.028 Uiso 1 1 calc R
C28 C 0.4269(3) 0.6105(2) 0.82475(15) 0.0204(5) Uani 1 1 d .
C29 C 0.4757(2) 0.6166(2) 0.73101(15) 0.0189(5) Uani 1 1 d .
H29A H 0.5770 0.6122 0.7009 0.023 Uiso 1 1 calc R
C30 C 0.5573(2) 0.6337(2) 0.32718(15) 0.0193(4) Uani 1 1 d .
C31 C 0.6070(2) 0.6270(2) 0.22907(15) 0.0169(4) Uani 1 1 d .
C32 C 0.7597(2) 0.6144(2) 0.18393(15) 0.0173(4) Uani 1 1 d .
H32 H 0.8315 0.6078 0.2152 0.021 Uiso 1 1 calc R
C33 C 0.8015(2) 0.6122(2) 0.09169(15) 0.0175(4) Uani 1 1 d .
C34 C 0.6947(2) 0.6203(2) 0.04468(15) 0.0175(4) Uani 1 1 d .
H34 H 0.7242 0.6181 -0.0172 0.021 Uiso 1 1 calc R
C35 C 0.5433(2) 0.6318(2) 0.09141(15) 0.0170(4) Uani 1 1 d .
C36 C 0.4989(2) 0.6361(2) 0.18303(15) 0.0171(4) Uani 1 1 d .
H36 H 0.3976 0.6450 0.2138 0.021 Uiso 1 1 calc R
C37 C 0.2920(3) 0.9996(2) 0.49970(15) 0.0200(5) Uani 1 1 d .
C38 C 0.2449(3) 0.9912(2) 0.59976(15) 0.0190(4) Uani 1 1 d .
C39 C 0.3523(2) 0.9703(2) 0.64781(15) 0.0196(5) Uani 1 1 d .
H39 H 0.4538 0.9638 0.6178 0.024 Uiso 1 1 calc R
C40 C 0.3055(3) 0.9594(2) 0.74147(16) 0.0189(4) Uani 1 1 d .
C41 C 0.1547(3) 0.9667(2) 0.78664(16) 0.0210(5) Uani 1 1 d .
H41 H 0.1245 0.9570 0.8496 0.025 Uiso 1 1 calc R
C42 C 0.0486(3) 0.9886(2) 0.73729(16) 0.0229(5) Uani 1 1 d .
C43 C 0.0917(3) 1.0017(2) 0.64372(16) 0.0218(5) Uani 1 1 d .
H43 H 0.0205 1.0171 0.6108 0.026 Uiso 1 1 calc R
C44 C 0.4313(2) 0.9859(2) 0.24519(15) 0.0183(4) Uani 1 1 d .
C45 C 0.4782(2) 0.9762(2) 0.14784(15) 0.0173(4) Uani 1 1 d .
C46 C 0.3700(2) 0.9835(2) 0.10194(15) 0.0189(4) Uani 1 1 d .
H46 H 0.2686 0.9937 0.1325 0.023 Uiso 1 1 calc R
C47 C 0.4148(3) 0.9755(2) 0.01068(16) 0.0205(5) Uani 1 1 d .
C48 C 0.5665(3) 0.9620(2) -0.03525(15) 0.0204(5) Uani 1 1 d .
H48 H 0.5965 0.9571 -0.0968 0.024 Uiso 1 1 calc R
C49 C 0.6729(2) 0.9558(2) 0.01140(15) 0.0196(5) Uani 1 1 d .
C50 C 0.6314(2) 0.9611(2) 0.10297(15) 0.0177(4) Uani 1 1 d .
H50 H 0.7033 0.9547 0.1341 0.021 Uiso 1 1 calc R
H31A H 0.745(7) 0.322(6) 0.691(4) 0.11(2) Uiso 1 1 d .
H33A H 0.232(4) 0.607(3) 0.111(2) 0.030(7) Uiso 1 1 d .
H34A H 0.995(7) 0.890(6) 0.116(4) 0.106(18) Uiso 1 1 d .
H35A H 0.745(5) 0.960(4) 0.727(3) 0.054(10) Uiso 1 1 d .
H31B H 0.803(6) 0.290(5) 0.772(3) 0.067(14) Uiso 1 1 d .
H33B H 0.133(4) 0.524(4) 0.174(3) 0.047(10) Uiso 1 1 d .
H34B H 1.095(5) 0.940(4) 0.039(3) 0.063(12) Uiso 1 1 d .
H35B H 0.728(5) 0.870(4) 0.666(3) 0.064(12) Uiso 1 1 d .
N1 N 0.8530(2) 1.20802(19) 0.46109(13) 0.0211(4) Uani 1 1 d .
N2 N 0.8585(2) 1.05395(18) 0.38477(13) 0.0187(4) Uani 1 1 d .
N3 N 0.9373(2) 1.14396(18) 0.32324(12) 0.0176(4) Uani 1 1 d .
N4 N 1.0230(2) 1.42027(19) 0.39052(14) 0.0239(4) Uani 1 1 d .
H4A H 1.0697 1.4878 0.3710 0.029 Uiso 1 1 calc R
H4B H 0.9843 1.3984 0.4477 0.029 Uiso 1 1 calc R
O1 O 1.06286(18) 1.37425(16) 0.24943(11) 0.0242(3) Uani 1 1 d .
O2 O 0.78974(17) 0.84398(15) 0.43716(11) 0.0235(3) Uani 1 1 d .
O3 O 0.8122(3) 0.7136(3) 0.61725(16) 0.0588(6) Uani 1 1 d .
H3A H 0.8380 0.6684 0.6617 0.088 Uiso 1 1 calc R
O4 O 1.14813(16) 0.66138(15) 0.34542(11) 0.0200(3) Uani 1 1 d .
H4 H 1.2342 0.6637 0.3459 0.030 Uiso 1 1 calc R
O5 O 0.95498(18) 0.79666(16) 0.24434(11) 0.0228(3) Uani 1 1 d .
H5A H 1.0251 0.7363 0.2310 0.034 Uiso 1 1 calc R
O6 O 0.25929(19) 0.3231(2) 0.51118(12) 0.0304(4) Uani 1 1 d .
H6 H 0.3000 0.3163 0.4579 0.046 Uiso 1 1 calc R
O7 O 0.49660(19) 0.3141(2) 0.51357(12) 0.0320(4) Uani 1 1 d .
O8 O 0.47065(18) 0.26622(18) 0.84502(11) 0.0260(4) Uani 1 1 d .
H8 H 0.5529 0.2797 0.8115 0.039 Uiso 1 1 calc R
O9 O -0.03090(19) 0.2884(2) 0.83459(12) 0.0340(4) Uani 1 1 d .
H9 H -0.0438 0.2822 0.8894 0.051 Uiso 1 1 calc R
O11 O 0.3608(2) 0.3114(2) 0.33689(13) 0.0402(5) Uani 1 1 d .
O12 O 0.37516(17) 0.32408(17) 0.01682(11) 0.0228(3) Uani 1 1 d .
H12 H 0.4134 0.3071 -0.0346 0.034 Uiso 1 1 calc R
O13 O 0.89056(18) 0.2722(2) 0.01394(11) 0.0290(4) Uani 1 1 d .
H13A H 0.9442 0.2607 0.0485 0.044 Uiso 1 1 calc R
O14 O 0.31515(18) 0.6661(2) 0.54157(11) 0.0299(4) Uani 1 1 d .
H14 H 0.3523 0.6657 0.4872 0.045 Uiso 1 1 calc R
O15 O 0.55504(18) 0.61058(17) 0.54408(11) 0.0247(4) Uani 1 1 d .
O16 O 0.52618(18) 0.5980(2) 0.87546(11) 0.0293(4) Uani 1 1 d .
H16 H 0.6116 0.5960 0.8421 0.044 Uiso 1 1 calc R
O17 O 0.02236(19) 0.6332(2) 0.86135(12) 0.0371(5) Uani 1 1 d .
H17 H 0.0090 0.6196 0.9165 0.056 Uiso 1 1 calc R
O18 O 0.66493(18) 0.6135(2) 0.36735(11) 0.0307(4) Uani 1 1 d .
H18 H 0.6286 0.6133 0.4219 0.046 Uiso 1 1 calc R
O19 O 0.42351(18) 0.65601(18) 0.36825(11) 0.0264(4) Uani 1 1 d .
O20 O 0.43341(16) 0.64053(16) 0.04888(10) 0.0196(3) Uani 1 1 d .
H20 H 0.4720 0.6257 -0.0031 0.029 Uiso 1 1 calc R
O21 O 0.94903(17) 0.60198(18) 0.04269(11) 0.0249(4) Uani 1 1 d .
H21 H 1.0011 0.6090 0.0746 0.037 Uiso 1 1 calc R
O22 O 0.43575(19) 0.9944(2) 0.46335(12) 0.0325(4) Uani 1 1 d .
H22 H 0.4539 0.9948 0.4087 0.049 Uiso 1 1 calc R
O23 O 0.20083(18) 1.00852(19) 0.45516(11) 0.0273(4) Uani 1 1 d .
O24 O -0.10247(19) 1.0007(2) 0.77896(12) 0.0362(5) Uani 1 1 d .
H24 H -0.1151 0.9742 0.8336 0.054 Uiso 1 1 calc R
O25 O 0.40522(17) 0.94010(17) 0.79273(11) 0.0234(3) Uani 1 1 d .
H25A H 0.4905 0.9400 0.7594 0.035 Uiso 1 1 calc R
O26 O 0.28579(18) 1.0093(2) 0.27946(11) 0.0284(4) Uani 1 1 d .
H26 H 0.2676 1.0166 0.3329 0.043 Uiso 1 1 calc R
O27 O 0.52260(18) 0.97387(18) 0.29020(11) 0.0248(4) Uani 1 1 d .
O28 O 0.82043(18) 0.94267(19) -0.03784(11) 0.0290(4) Uani 1 1 d .
H28 H 0.8735 0.9472 -0.0059 0.043 Uiso 1 1 calc R
O29 O 0.30607(18) 0.9821(2) -0.03188(11) 0.0283(4) Uani 1 1 d .
H29 H 0.3449 0.9783 -0.0857 0.042 Uiso 1 1 calc R
O30 O 0.08862(19) 0.2381(2) 0.10589(12) 0.0300(4) Uani 1 1 d G
H30A H 0.1795 0.2475 0.0803 0.045 Uiso 1 1 d G
H30B H 0.0644 0.2570 0.1591 0.045 Uiso 1 1 d G
O31 O 0.7380(2) 0.3087(3) 0.75440(15) 0.0486(6) Uani 1 1 d .
O32 O 0.7914(2) 0.39412(17) 0.57675(12) 0.0289(4) Uani 1 1 d G
H32A H 0.8012 0.3136 0.5524 0.043 Uiso 1 1 d G
H32B H 0.7019 0.4725 0.5664 0.043 Uiso 1 1 d G
O33 O 0.13725(18) 0.60262(16) 0.14274(11) 0.0202(3) Uani 1 1 d .
O34 O 1.0098(2) 0.9252(3) 0.05785(15) 0.0461(6) Uani 1 1 d .
O35 O 0.6891(2) 0.9422(2) 0.69471(14) 0.0382(5) Uani 1 1 d .
O36 O 0.8199(2) 0.5637(2) 0.78453(13) 0.0361(4) Uani 1 1 d G
H36A H 0.8761 0.5891 0.8090 0.054 Uiso 1 1 d G
H36B H 0.8356 0.4789 0.7911 0.054 Uiso 1 1 d G
O10 O 0.59805(19) 0.2945(2) 0.33967(12) 0.0297(4) Uani 1 1 d .
H10 H 0.5591 0.2895 0.3943 0.045 Uiso 1 1 calc R

loop_
_atom_site_aniso_label
_atom_site_aniso_U_11
_atom_site_aniso_U_22
_atom_site_aniso_U_33
_atom_site_aniso_U_23
_atom_site_aniso_U_13
_atom_site_aniso_U_12
C1 0.0116(10) 0.0208(10) 0.0194(12) -0.0045(8) -0.0032(9) 0.0021(8)
C2 0.0154(10) 0.0210(10) 0.0177(11) -0.0035(8) -0.0051(9) 0.0001(8)
C3 0.0229(11) 0.0244(11) 0.0175(12) -0.0044(9) -0.0018(9) -0.0038(9)
C4 0.0156(10) 0.0214(10) 0.0217(11) -0.0054(9) -0.0049(9) -0.0019(8)
C5 0.0152(10) 0.0241(11) 0.0164(11) -0.0045(9) -0.0040(8) -0.0045(8)
C6 0.0136(10) 0.0217(10) 0.0208(11) -0.0048(8) -0.0038(8) -0.0040(8)
C7 0.0150(10) 0.0204(10) 0.0284(13) -0.0021(9) 0.0013(9) 0.0011(8)
C8 0.0431(10) 0.0548(11) 0.0408(11) 0.0017(8) -0.0092(8) 0.0007(8)
C9 0.0204(11) 0.0264(11) 0.0133(11) -0.0046(9) -0.0026(9) -0.0045(9)
C10 0.0177(11) 0.0219(10) 0.0131(11) -0.0042(8) -0.0036(9) -0.0028(8)
C11 0.0184(11) 0.0291(11) 0.0165(11) -0.0051(9) -0.0050(9) -0.0050(9)
C12 0.0165(11) 0.0323(12) 0.0159(11) -0.0054(9) -0.0025(9) -0.0050(9)
C13 0.0228(11) 0.0285(11) 0.0127(11) -0.0049(9) -0.0032(9) -0.0037(9)
C14 0.0194(11) 0.0238(11) 0.0160(11) -0.0038(9) -0.0080(9) -0.0022(8)
C15 0.0159(10) 0.0251(11) 0.0128(11) -0.0042(8) -0.0006(9) -0.0037(8)
C16 0.0147(10) 0.0284(11) 0.0120(11) -0.0042(9) -0.0026(9) -0.0013(8)
C17 0.0196(11) 0.0171(10) 0.0118(11) -0.0032(8) -0.0039(9) -0.0017(8)
C18 0.0165(10) 0.0238(10) 0.0128(11) -0.0025(8) -0.0058(9) -0.0017(8)
C19 0.0158(11) 0.0251(11) 0.0150(11) -0.0020(9) -0.0009(9) -0.0047(9)
C20 0.0186(11) 0.0242(11) 0.0080(10) -0.0025(8) -0.0021(8) -0.0030(8)
C21 0.0194(11) 0.0187(10) 0.0144(11) -0.0023(8) -0.0075(9) -0.0037(8)
C22 0.0149(10) 0.0212(10) 0.0148(11) -0.0019(8) -0.0024(9) -0.0017(8)
C23 0.0181(11) 0.0262(11) 0.0150(11) -0.0065(9) -0.0038(9) -0.0034(9)
C24 0.0192(11) 0.0190(10) 0.0132(11) -0.0032(8) -0.0034(9) -0.0030(8)
C25 0.0187(11) 0.0286(11) 0.0155(12) -0.0028(9) -0.0069(9) -0.0066(9)
C26 0.0171(11) 0.0366(13) 0.0166(12) -0.0053(10) -0.0021(9) -0.0039(9)
C27 0.0198(11) 0.0386(13) 0.0117(11) -0.0040(9) -0.0045(9) -0.0056(9)
C28 0.0176(11) 0.0307(11) 0.0140(11) -0.0032(9) -0.0059(9) -0.0043(9)
C29 0.0156(10) 0.0261(11) 0.0139(11) -0.0043(9) -0.0012(9) -0.0041(9)
C30 0.0134(10) 0.0282(11) 0.0164(11) -0.0039(9) -0.0033(9) -0.0045(8)
C31 0.0185(11) 0.0212(10) 0.0116(11) -0.0034(8) -0.0036(9) -0.0042(8)
C32 0.0156(10) 0.0243(10) 0.0150(11) -0.0031(8) -0.0075(9) -0.0046(8)
C33 0.0135(10) 0.0230(10) 0.0141(11) -0.0017(8) -0.0011(8) -0.0040(8)
C34 0.0187(11) 0.0239(11) 0.0107(10) -0.0051(8) -0.0039(8) -0.0029(8)
C35 0.0190(11) 0.0190(10) 0.0160(11) -0.0029(8) -0.0080(9) -0.0045(8)
C36 0.0122(10) 0.0220(10) 0.0165(11) -0.0045(8) -0.0013(8) -0.0032(8)
C37 0.0198(11) 0.0256(11) 0.0150(11) -0.0044(9) -0.0032(9) -0.0050(9)
C38 0.0204(11) 0.0238(11) 0.0132(11) -0.0040(8) -0.0027(9) -0.0056(9)
C39 0.0159(10) 0.0250(11) 0.0168(12) -0.0049(9) -0.0015(9) -0.0034(8)
C40 0.0192(11) 0.0229(10) 0.0166(11) -0.0036(9) -0.0076(9) -0.0034(8)
C41 0.0215(11) 0.0281(11) 0.0126(11) -0.0026(9) -0.0031(9) -0.0054(9)
C42 0.0160(11) 0.0355(12) 0.0163(11) -0.0053(9) -0.0013(9) -0.0053(9)
C43 0.0195(11) 0.0309(12) 0.0170(12) -0.0018(9) -0.0072(9) -0.0066(9)
C44 0.0155(10) 0.0233(10) 0.0163(11) -0.0034(8) -0.0029(9) -0.0049(8)
C45 0.0175(11) 0.0205(10) 0.0132(11) -0.0027(8) -0.0020(9) -0.0043(8)
C46 0.0135(10) 0.0258(11) 0.0163(11) -0.0019(8) -0.0032(9) -0.0032(8)
C47 0.0179(11) 0.0271(11) 0.0181(12) -0.0033(9) -0.0079(9) -0.0028(9)
C48 0.0199(11) 0.0310(12) 0.0085(10) -0.0031(8) -0.0024(9) -0.0021(9)
C49 0.0146(10) 0.0270(11) 0.0157(11) -0.0031(9) -0.0017(9) -0.0035(8)
C50 0.0140(10) 0.0239(10) 0.0152(11) -0.0025(8) -0.0044(9) -0.0027(8)
N1 0.0206(9) 0.0221(9) 0.0175(10) -0.0033(7) -0.0005(8) -0.0034(7)
N2 0.0159(8) 0.0190(9) 0.0193(10) -0.0014(7) -0.0026(7) -0.0030(7)
N3 0.0162(8) 0.0197(8) 0.0169(9) -0.0015(7) -0.0046(7) -0.0041(7)
N4 0.0208(10) 0.0246(9) 0.0247(11) -0.0060(8) 0.0003(8) -0.0074(8)
O1 0.0222(8) 0.0279(8) 0.0208(9) -0.0029(7) -0.0023(7) -0.0063(6)
O2 0.0151(7) 0.0230(8) 0.0264(9) -0.0021(6) 0.0017(7) -0.0020(6)
O3 0.0421(12) 0.0883(18) 0.0358(13) -0.0011(12) -0.0030(10) -0.0077(12)
O4 0.0115(7) 0.0249(8) 0.0233(8) -0.0068(6) -0.0030(6) -0.0015(6)
O5 0.0247(8) 0.0250(8) 0.0225(9) -0.0089(6) -0.0104(7) -0.0010(6)
O6 0.0231(9) 0.0575(11) 0.0125(8) -0.0079(8) -0.0054(7) -0.0074(8)
O7 0.0198(8) 0.0606(12) 0.0173(9) -0.0131(8) 0.0007(7) -0.0111(8)
O8 0.0188(8) 0.0468(10) 0.0134(8) -0.0057(7) -0.0055(6) -0.0052(7)
O9 0.0171(8) 0.0720(13) 0.0137(9) -0.0076(9) -0.0010(7) -0.0128(8)
O11 0.0186(9) 0.0810(14) 0.0160(9) -0.0107(9) -0.0011(7) 0.0002(9)
O12 0.0162(8) 0.0405(9) 0.0123(8) -0.0050(7) -0.0046(6) -0.0041(7)
O13 0.0138(8) 0.0593(11) 0.0131(8) -0.0078(8) -0.0016(6) -0.0051(8)
O14 0.0190(8) 0.0584(12) 0.0125(8) -0.0081(8) -0.0049(7) -0.0027(8)
O15 0.0183(8) 0.0409(9) 0.0143(8) -0.0051(7) -0.0043(7) -0.0029(7)
O16 0.0161(8) 0.0592(11) 0.0152(8) -0.0106(8) -0.0044(7) -0.0065(8)
O17 0.0153(8) 0.0845(15) 0.0119(8) -0.0103(9) -0.0003(7) -0.0112(9)
O18 0.0158(8) 0.0659(12) 0.0117(8) -0.0107(8) -0.0045(7) -0.0037(8)
O19 0.0158(8) 0.0504(10) 0.0147(8) -0.0109(7) -0.0042(6) -0.0029(7)
O20 0.0140(7) 0.0353(9) 0.0121(8) -0.0062(6) -0.0047(6) -0.0051(6)
O21 0.0129(7) 0.0481(10) 0.0138(8) -0.0065(7) -0.0023(6) -0.0053(7)
O22 0.0178(8) 0.0661(13) 0.0123(8) -0.0092(8) 0.0001(7) -0.0071(8)
O23 0.0181(8) 0.0506(10) 0.0155(9) -0.0064(7) -0.0051(7) -0.0081(7)
O24 0.0158(8) 0.0766(14) 0.0130(9) -0.0038(9) -0.0004(7) -0.0091(8)
O25 0.0163(8) 0.0386(9) 0.0168(8) -0.0059(7) -0.0063(6) -0.0032(7)
O26 0.0150(8) 0.0559(11) 0.0150(8) -0.0124(8) -0.0001(6) -0.0058(7)
O27 0.0174(8) 0.0445(10) 0.0143(8) -0.0073(7) -0.0054(7) -0.0047(7)
O28 0.0131(8) 0.0590(11) 0.0145(8) -0.0067(8) -0.0020(6) -0.0069(8)
O29 0.0166(8) 0.0568(11) 0.0132(8) -0.0075(8) -0.0049(6) -0.0062(7)
O30 0.0172(8) 0.0568(11) 0.0185(9) -0.0136(8) -0.0025(7) -0.0069(8)
O31 0.0215(10) 0.0948(18) 0.0246(11) 0.0018(10) -0.0103(8) -0.0048(10)
O32 0.0297(9) 0.0325(9) 0.0225(9) -0.0068(7) -0.0031(7) -0.0040(7)
O33 0.0153(8) 0.0260(8) 0.0188(8) -0.0026(7) -0.0036(6) -0.0044(6)
O34 0.0281(10) 0.0844(16) 0.0269(11) 0.0154(10) -0.0139(9) -0.0267(10)
O35 0.0250(10) 0.0579(13) 0.0330(11) -0.0171(9) -0.0041(8) -0.0048(9)
O36 0.0279(10) 0.0568(12) 0.0257(9) -0.0065(9) -0.0067(8) -0.0117(9)
O10 0.0218(8) 0.0550(11) 0.0144(8) -0.0093(8) -0.0070(7) -0.0038(8)

loop_
_atom_type_symbol
_atom_type_description
_atom_type_scat_dispersion_real
_atom_type_scat_dispersion_imag
_atom_type_scat_source
C C 0.0181 0.0091 'International Tables Vol C Tables 4.2.6.8 and 6.1.1.4'
H H 0.0000 0.0000 'International Tables Vol C Tables 4.2.6.8 and 6.1.1.4'
N N 0.0311 0.0180 'International Tables Vol C Tables 4.2.6.8 and 6.1.1.4'
O O 0.0492 0.0322 'International Tables Vol C Tables 4.2.6.8 and 6.1.1.4'

loop_
_geom_angle_atom_site_label_1
_geom_angle_atom_site_label_2
_geom_angle_atom_site_label_3
_geom_angle
O1 C1 N4 124.5(2)
O1 C1 C2 119.60(19)
N4 C1 C2 115.92(19)
N3 C2 N1 114.80(19)
N3 C2 C1 120.25(19)
N1 C2 C1 124.87(19)
N1 C3 N2 109.74(19)
N1 C3 H3 125.1
N2 C3 H3 125.1
O2 C4 N2 106.73(17)
O2 C4 C5 108.65(17)
N2 C4 C5 109.23(17)
O2 C4 H4C 110.7
N2 C4 H4C 110.7
C5 C4 H4C 110.7
O5 C5 C4 106.97(16)
O5 C5 C6 111.85(17)
C4 C5 C6 101.47(17)
O5 C5 H5 112.0
C4 C5 H5 112.0
C6 C5 H5 112.0
O4 C6 C5 112.37(18)
O4 C6 C7 111.49(17)
C5 C6 C7 104.18(17)
O4 C6 H6A 109.6
C5 C6 H6A 109.6
C7 C6 H6A 109.6
O2 C7 C6 105.94(17)
O2 C7 C8 110.6(2)
C6 C7 C8 109.9(2)
O2 C7 H7 110.1
C6 C7 H7 110.1
C8 C7 H7 110.1
O3 C8 C7 114.6(3)
O3 C8 H8A 108.6
C7 C8 H8A 108.6
O3 C8 H8B 108.6
C7 C8 H8B 108.6
H8A C8 H8B 107.6
O7 C9 O6 123.3(2)
O7 C9 C10 119.1(2)
O6 C9 C10 117.60(19)
C11 C10 C15 121.7(2)
C11 C10 C9 119.89(19)
C15 C10 C9 118.41(19)
C10 C11 C12 118.4(2)
C10 C11 H11 120.8
C12 C11 H11 120.8
O9 C12 C13 121.6(2)
O9 C12 C11 117.5(2)
C13 C12 C11 120.9(2)
C14 C13 C12 119.9(2)
C14 C13 H13 120.0
C12 C13 H13 120.0
O8 C14 C13 117.6(2)
O8 C14 C15 121.8(2)
C13 C14 C15 120.7(2)
C14 C15 C10 118.4(2)
C14 C15 H15 120.8
C10 C15 H15 120.8
O11 C16 O10 123.6(2)
O11 C16 C17 118.9(2)
O10 C16 C17 117.50(19)
C18 C17 C22 121.83(19)
C18 C17 C16 120.25(19)
C22 C17 C16 117.91(19)
C19 C18 C17 118.5(2)
C19 C18 H18A 120.8
C17 C18 H18A 120.8
O13 C19 C18 122.0(2)
O13 C19 C20 117.5(2)
C18 C19 C20 120.5(2)
C21 C20 C19 119.8(2)
C21 C20 H20A 120.1
C19 C20 H20A 120.1
O12 C21 C22 117.44(19)
O12 C21 C20 121.97(19)
C22 C21 C20 120.57(19)
C21 C22 C17 118.75(19)
C21 C22 H22A 120.6
C17 C22 H22A 120.6
O15 C23 O14 122.4(2)
O15 C23 C24 122.9(2)
O14 C23 C24 114.63(19)
C25 C24 C29 122.1(2)
C25 C24 C23 120.3(2)
C29 C24 C23 117.6(2)
C24 C25 C26 118.7(2)
C24 C25 H25 120.6
C26 C25 H25 120.6
O17 C26 C25 117.7(2)
O17 C26 C27 122.0(2)
C25 C26 C27 120.4(2)
C28 C27 C26 119.8(2)
C28 C27 H27 120.1
C26 C27 H27 120.1
O16 C28 C27 117.9(2)
O16 C28 C29 121.2(2)
C27 C28 C29 120.9(2)
C24 C29 C28 118.2(2)
C24 C29 H29A 120.9
C28 C29 H29A 120.9
O19 C30 O18 122.3(2)
O19 C30 C31 122.41(19)
O18 C30 C31 115.24(19)
C36 C31 C32 121.2(2)
C36 C31 C30 118.69(19)
C32 C31 C30 120.13(19)
C33 C32 C31 118.46(19)
C33 C32 H32 120.8
C31 C32 H32 120.8
O21 C33 C32 121.73(19)
O21 C33 C34 117.20(19)
C32 C33 C34 121.1(2)
C33 C34 C35 119.3(2)
C33 C34 H34 120.3
C35 C34 H34 120.3
O20 C35 C36 117.42(19)
O20 C35 C34 121.95(19)
C36 C35 C34 120.62(19)
C35 C36 C31 119.4(2)
C35 C36 H36 120.3
C31 C36 H36 120.3
O23 C37 O22 123.1(2)
O23 C37 C38 122.0(2)
O22 C37 C38 114.93(19)
C39 C38 C43 121.5(2)
C39 C38 C37 120.0(2)
C43 C38 C37 118.55(19)
C40 C39 C38 118.8(2)
C40 C39 H39 120.6
C38 C39 H39 120.6
O25 C40 C41 117.4(2)
O25 C40 C39 121.7(2)
C41 C40 C39 120.8(2)
C40 C41 C42 119.6(2)
C40 C41 H41 120.2
C42 C41 H41 120.2
O24 C42 C43 117.4(2)
O24 C42 C41 121.6(2)
C43 C42 C41 120.9(2)
C42 C43 C38 118.4(2)
C42 C43 H43 120.8
C38 C43 H43 120.8
O27 C44 O26 123.0(2)
O27 C44 C45 122.5(2)
O26 C44 C45 114.50(19)
C46 C45 C50 121.2(2)
C46 C45 C44 119.75(19)
C50 C45 C44 119.09(19)
C47 C46 C45 119.3(2)
C47 C46 H46 120.3
C45 C46 H46 120.3
O29 C47 C46 117.7(2)
O29 C47 C48 122.0(2)
C46 C47 C48 120.3(2)
C49 C48 C47 119.6(2)
C49 C48 H48 120.2
C47 C48 H48 120.2
O28 C49 C50 121.98(19)
O28 C49 C48 116.74(19)
C50 C49 C48 121.3(2)
C49 C50 C45 118.3(2)
C49 C50 H50 120.9
C45 C50 H50 120.9
C3 N1 C2 102.85(19)
C3 N2 N3 110.63(18)
C3 N2 C4 129.26(19)
N3 N2 C4 120.10(17)
C2 N3 N2 101.97(17)
C1 N4 H4A 120.0
C1 N4 H4B 120.0
H4A N4 H4B 120.0
C4 O2 C7 110.25(16)
C8 O3 H3A 109.5
C6 O4 H4 109.5
C5 O5 H5A 109.5
C9 O6 H6 109.5
C14 O8 H8 109.5
C12 O9 H9 109.5
C21 O12 H12 109.5
C19 O13 H13A 109.5
C23 O14 H14 109.5
C28 O16 H16 109.5
C26 O17 H17 109.5
C30 O18 H18 109.5
C35 O20 H20 109.5
C33 O21 H21 109.5
C37 O22 H22 109.5
C42 O24 H24 109.5
C40 O25 H25A 109.5
C44 O26 H26 109.5
C49 O28 H28 109.5
C47 O29 H29 109.5
H30A O30 H30B 109.5
H31A O31 H31B 123(5)
H32A O32 H32B 117.5
H33A O33 H33B 109(3)
H34A O34 H34B 108(5)
H35A O35 H35B 117(4)
H36A O36 H36B 109.5
C16 O10 H10 109.5

loop_
_geom_bond_atom_site_label_1
_geom_bond_atom_site_label_2
_geom_bond_distance
C1 O1 1.238(3)
C1 N4 1.322(3)
C1 C2 1.480(3)
C2 N3 1.326(3)
C2 N1 1.358(3)
C3 N1 1.331(3)
C3 N2 1.333(3)
C3 H3 0.9300
C4 O2 1.407(3)
C4 N2 1.480(3)
C4 C5 1.527(3)
C4 H4C 0.9800
C5 O5 1.421(3)
C5 C6 1.531(3)
C5 H5 0.9800
C6 O4 1.414(3)
C6 C7 1.539(3)
C6 H6A 0.9800
C7 O2 1.448(3)
C7 C8 1.543(4)
C7 H7 0.9800
C8 O3 1.389(4)
C8 H8A 0.9700
C8 H8B 0.9700
C9 O7 1.258(3)
C9 O6 1.281(3)
C9 C10 1.485(3)
C10 C11 1.386(3)
C10 C15 1.396(3)
C11 C12 1.391(3)
C11 H11 0.9300
C12 O9 1.363(3)
C12 C13 1.383(3)
C13 C14 1.381(3)
C13 H13 0.9300
C14 O8 1.363(3)
C14 C15 1.393(3)
C15 H15 0.9300
C16 O11 1.248(3)
C16 O10 1.274(3)
C16 C17 1.494(3)
C17 C18 1.391(3)
C17 C22 1.397(3)
C18 C19 1.390(3)
C18 H18A 0.9300
C19 O13 1.358(3)
C19 C20 1.396(3)
C20 C21 1.393(3)
C20 H20A 0.9300
C21 O12 1.369(3)
C21 C22 1.382(3)
C22 H22A 0.9300
C23 O15 1.223(3)
C23 O14 1.315(3)
C23 C24 1.486(3)
C24 C25 1.381(3)
C24 C29 1.387(3)
C25 C26 1.388(3)
C25 H25 0.9300
C26 O17 1.363(3)
C26 C27 1.392(3)
C27 C28 1.378(3)
C27 H27 0.9300
C28 O16 1.367(3)
C28 C29 1.393(3)
C29 H29A 0.9300
C30 O19 1.234(3)
C30 O18 1.304(3)
C30 C31 1.480(3)
C31 C36 1.390(3)
C31 C32 1.398(3)
C32 C33 1.384(3)
C32 H32 0.9300
C33 O21 1.372(3)
C33 C34 1.393(3)
C34 C35 1.393(3)
C34 H34 0.9300
C35 O20 1.368(3)
C35 C36 1.378(3)
C36 H36 0.9300
C37 O23 1.236(3)
C37 O22 1.302(3)
C37 C38 1.485(3)
C38 C39 1.388(3)
C38 C43 1.399(3)
C39 C40 1.387(3)
C39 H39 0.9300
C40 O25 1.366(3)
C40 C41 1.384(3)
C41 C42 1.391(3)
C41 H41 0.9300
C42 O24 1.374(3)
C42 C43 1.384(3)
C43 H43 0.9300
C44 O27 1.236(3)
C44 O26 1.309(3)
C44 C45 1.475(3)
C45 C46 1.394(3)
C45 C50 1.401(3)
C46 C47 1.380(3)
C46 H46 0.9300
C47 O29 1.363(3)
C47 C48 1.392(3)
C48 C49 1.389(3)
C48 H48 0.9300
C49 O28 1.373(3)
C49 C50 1.380(3)
C50 H50 0.9300
N2 N3 1.357(3)
N4 H4A 0.8600
N4 H4B 0.8600
O3 H3A 0.8200
O4 H4 0.8200
O5 H5A 0.8200
O6 H6 0.8200
O8 H8 0.8200
O9 H9 0.8200
O12 H12 0.8200
O13 H13A 0.8200
O14 H14 0.8200
O16 H16 0.8200
O17 H17 0.8200
O18 H18 0.8200
O20 H20 0.8200
O21 H21 0.8200
O22 H22 0.8200
O24 H24 0.8200
O25 H25A 0.8200
O26 H26 0.8200
O28 H28 0.8200
O29 H29 0.8200
O30 H30A 0.8499
O30 H30B 0.8500
O31 H31A 0.96(6)
O31 H31B 0.72(5)
O32 H32A 0.9681
O32 H32B 1.0644
O33 H33A 0.89(3)
O33 H33B 0.87(4)
O34 H34A 0.88(6)
O34 H34B 0.81(5)
O35 H35A 0.91(4)
O35 H35B 0.92(5)
O36 H36A 0.8499
O36 H36B 0.8500
O10 H10 0.8200

loop_
_geom_hbond_atom_site_label_D
_geom_hbond_atom_site_label_H
_geom_hbond_atom_site_label_A
_geom_hbond_distance_DH
_geom_hbond_distance_HA
_geom_hbond_distance_DA
_geom_hbond_angle_DHA
_geom_hbond_site_symmetry_A
O31 H31A O32 0.96(6) 1.74(6) 2.658(3) 158(5) .
O33 H33A O20 0.89(3) 1.93(3) 2.817(2) 171(3) .
O34 H34A O5 0.88(6) 2.00(7) 2.878(3) 174(5) .
O35 H35A O24 0.91(4) 2.00(4) 2.894(3) 170(4) 1_655
O31 H31B O9 0.72(5) 2.08(5) 2.772(3) 164(5) 1_655
O33 H33B O1 0.87(4) 1.85(4) 2.686(2) 163(3) 1_445
O34 H34B O29 0.81(5) 2.07(5) 2.861(3) 169(4) 1_655
O35 H35B O3 0.92(5) 1.86(5) 2.773(4) 174(4) .
N4 H4A O4 0.86 2.01 2.860(2) 168.7 1_565
N4 H4B O32 0.86 2.29 3.082(3) 154.1 1_565
O3 H3A O36 0.82 1.97 2.753(3) 159.0 .
O4 H4 O19 0.82 1.90 2.715(2) 170.2 1_655
O5 H5A O33 0.82 2.07 2.800(2) 147.7 1_655
O5 H5A O4 0.82 2.32 2.729(2) 111.2 .
O6 H6 O11 0.82 1.82 2.631(2) 170.8 .
O8 H8 O31 0.82 1.77 2.584(3) 171.2 .
O9 H9 O13 0.82 1.85 2.660(2) 169.6 1_456
O12 H12 O8 0.82 1.91 2.728(2) 170.9 1_554
O13 H13A O30 0.82 1.79 2.603(2) 169.7 1_655
O14 H14 O19 0.82 1.80 2.618(2) 175.5 .
O16 H16 O36 0.82 1.90 2.705(2) 168.1 .
O17 H17 O21 0.82 1.87 2.679(2) 171.3 1_456
O18 H18 O15 0.82 1.83 2.648(2) 177.8 .
O20 H20 O16 0.82 1.89 2.698(2) 170.0 1_554
O21 H21 O33 0.82 1.88 2.695(2) 171.9 1_655
O22 H22 O27 0.82 1.82 2.632(2) 170.0 .
O24 H24 O28 0.82 1.90 2.706(2) 167.9 1_456
O25 H25A O35 0.82 1.85 2.669(2) 173.8 .
O26 H26 O23 0.82 1.82 2.626(2) 168.1 .
O28 H28 O34 0.82 1.80 2.607(3) 168.4 .
O25 H25A O35 0.82 1.85 2.669(2) 173.8 .
O26 H26 O23 0.82 1.82 2.626(2) 168.1 .
O28 H28 O34 0.82 1.80 2.607(3) 168.4 .
O29 H29 O25 0.82 1.92 2.725(2) 166.8 1_554
O30 H30A O12 0.85 2.06 2.887(2) 164.5 .
O30 H30B O1 0.85 2.05 2.831(2) 151.9 1_445
O30 H30B N3 0.85 2.63 3.295(2) 136.5 1_445
O32 H32A N1 0.97 1.88 2.787(3) 155.5 1_545
O32 H32B O15 1.06 1.82 2.886(2) 177.2 .
O36 H36A O17 0.85 1.97 2.819(3) 174.2 1_655
O36 H36B O9 0.85 2.20 2.955(3) 148.6 1_655
O36 H36B O31 0.85 2.40 3.078(4) 137.2 .
O10 H10 O7 0.82 1.84 2.642(2) 165.4 .

loop_
_geom_torsion_atom_site_label_1
_geom_torsion_atom_site_label_2
_geom_torsion_atom_site_label_3
_geom_torsion_atom_site_label_4
_geom_torsion
O1 C1 C2 N3 12.1(3)
N4 C1 C2 N3 -167.09(19)
O1 C1 C2 N1 -171.3(2)
N4 C1 C2 N1 9.5(3)
O2 C4 C5 O5 89.6(2)
N2 C4 C5 O5 -154.30(17)
O2 C4 C5 C6 -27.7(2)
N2 C4 C5 C6 88.38(19)
O5 C5 C6 O4 37.0(2)
C4 C5 C6 O4 150.75(17)
O5 C5 C6 C7 -83.8(2)
C4 C5 C6 C7 29.9(2)
O4 C6 C7 O2 -144.51(18)
C5 C6 C7 O2 -23.1(2)
O4 C6 C7 C8 95.9(2)
C5 C6 C7 C8 -142.6(2)
O2 C7 C8 O3 55.2(3)
C6 C7 C8 O3 171.9(2)
O7 C9 C10 C11 179.8(2)
O6 C9 C10 C11 -0.3(3)
O7 C9 C10 C15 -2.4(3)
O6 C9 C10 C15 177.5(2)
C15 C10 C11 C12 -1.3(3)
C9 C10 C11 C12 176.5(2)
C10 C11 C12 O9 -177.7(2)
C10 C11 C12 C13 2.0(3)
O9 C12 C13 C14 178.6(2)
C11 C12 C13 C14 -1.0(4)
C12 C13 C14 O8 -179.5(2)
C12 C13 C14 C15 -0.8(3)
O8 C14 C15 C10 -179.84(19)
C13 C14 C15 C10 1.5(3)
C11 C10 C15 C14 -0.4(3)
C9 C10 C15 C14 -178.19(19)
O11 C16 C17 C18 -179.0(2)
O10 C16 C17 C18 2.0(3)
O11 C16 C17 C22 2.2(3)
O10 C16 C17 C22 -176.8(2)
C22 C17 C18 C19 1.1(3)
C16 C17 C18 C19 -177.60(19)
C17 C18 C19 O13 178.4(2)
C17 C18 C19 C20 -0.2(3)
O13 C19 C20 C21 -179.63(19)
C18 C19 C20 C21 -1.0(3)
C19 C20 C21 O12 179.98(19)
C19 C20 C21 C22 1.3(3)
O12 C21 C22 C17 -179.16(18)
C20 C21 C22 C17 -0.4(3)
C18 C17 C22 C21 -0.8(3)
C16 C17 C22 C21 177.94(19)
O15 C23 C24 C25 -169.6(2)
O14 C23 C24 C25 10.1(3)
O15 C23 C24 C29 9.9(3)
O14 C23 C24 C29 -170.4(2)
C29 C24 C25 C26 -1.0(3)
C23 C24 C25 C26 178.5(2)
C24 C25 C26 O17 -179.4(2)
C24 C25 C26 C27 1.0(4)
O17 C26 C27 C28 -179.6(2)
C25 C26 C27 C28 0.0(4)
C26 C27 C28 O16 179.9(2)
C26 C27 C28 C29 -1.0(4)
C25 C24 C29 C28 0.0(3)
C23 C24 C29 C28 -179.46(19)
O16 C28 C29 C24 180.0(2)
C27 C28 C29 C24 1.0(3)
O19 C30 C31 C36 -5.0(3)
O18 C30 C31 C36 174.6(2)
O19 C30 C31 C32 173.8(2)
O18 C30 C31 C32 -6.7(3)
C36 C31 C32 C33 0.4(3)
C30 C31 C32 C33 -178.3(2)
C31 C32 C33 O21 179.1(2)
C31 C32 C33 C34 -0.9(3)
O21 C33 C34 C35 -179.53(19)
C32 C33 C34 C35 0.4(3)
C33 C34 C35 O20 179.80(18)
C33 C34 C35 C36 0.5(3)
O20 C35 C36 C31 179.76(18)
C34 C35 C36 C31 -0.9(3)
C32 C31 C36 C35 0.4(3)
C30 C31 C36 C35 179.14(19)
O23 C37 C38 C39 174.7(2)
O22 C37 C38 C39 -4.1(3)
O23 C37 C38 C43 -3.8(3)
O22 C37 C38 C43 177.3(2)
C43 C38 C39 C40 0.2(3)
C37 C38 C39 C40 -178.3(2)
C38 C39 C40 O25 -179.35(19)
C38 C39 C40 C41 1.2(3)
O25 C40 C41 C42 178.9(2)
C39 C40 C41 C42 -1.6(3)
C40 C41 C42 O24 -178.0(2)
C40 C41 C42 C43 0.8(4)
O24 C42 C43 C38 179.3(2)
C41 C42 C43 C38 0.5(3)
C39 C38 C43 C42 -1.0(3)
C37 C38 C43 C42 177.5(2)
O27 C44 C45 C46 176.6(2)
O26 C44 C45 C46 -3.9(3)
O27 C44 C45 C50 -4.1(3)
O26 C44 C45 C50 175.4(2)
C50 C45 C46 C47 0.1(3)
C44 C45 C46 C47 179.4(2)
C45 C46 C47 O29 179.6(2)
C45 C46 C47 C48 -0.9(3)
O29 C47 C48 C49 179.9(2)
C46 C47 C48 C49 0.4(3)
C47 C48 C49 O28 -179.9(2)
C47 C48 C49 C50 0.9(3)
O28 C49 C50 C45 179.3(2)
C48 C49 C50 C45 -1.6(3)
C46 C45 C50 C49 1.1(3)
C44 C45 C50 C49 -178.2(2)
N2 C3 N1 C2 1.0(2)
N3 C2 N1 C3 -0.5(2)
C1 C2 N1 C3 -177.3(2)
N1 C3 N2 N3 -1.2(2)
N1 C3 N2 C4 179.91(19)
O2 C4 N2 C3 -17.0(3)
C5 C4 N2 C3 -134.3(2)
O2 C4 N2 N3 164.25(16)
C5 C4 N2 N3 47.0(2)
N1 C2 N3 N2 -0.2(2)
C1 C2 N3 N2 176.79(18)
C3 N2 N3 C2 0.8(2)
C4 N2 N3 C2 179.81(18)
N2 C4 O2 C7 -103.63(19)
C5 C4 O2 C7 14.0(2)
C6 C7 O2 C4 5.9(2)
C8 C7 O2 C4 125.0(2)
